data_7222009
loop_
_publ_author_name
'Wang, Zhen'
'Cheng, Hong'
'Zhai, Tian-Long'
'Meng, Xianggao'
'Zhang, Chun'

_publ_section_title
;
 Altering Synthetic Fragments to Tune the AIE Properties and Self-assemble
 Grid-like Structures of TPE-based Oxacalixarenes
;
_journal_name_full 'RSC Adv.'
_journal_paper_doi 10.1039/C5RA15214C
_journal_year 2015
_chemical_formula_sum 'C70 H48 N6 O5'
_chemical_formula_weight 1053.14
_chemical_name_systematic
; 
 ? 
;
_space_group_IT_number 2
_symmetry_cell_setting triclinic
_symmetry_space_group_name_Hall '-P 1'
_symmetry_space_group_name_H-M 'P -1'
_atom_sites_solution_hydrogens geom
_atom_sites_solution_primary direct
_atom_sites_solution_secondary difmap
_audit_creation_method SHELXL-97
_audit_update_record
;
2014-06-09 deposited with the CCDC.
2015-09-03 downloaded from the CCDC.
;
_cell_angle_alpha 90.795(2)
_cell_angle_beta 101.799(2)
_cell_angle_gamma 93.906(2)
_cell_formula_units_Z 2
_cell_length_a 12.2726(17)
_cell_length_b 15.102(2)
_cell_length_c 15.213(2)
_cell_measurement_reflns_used 3325
_cell_measurement_temperature 100(2)
_cell_measurement_theta_max 24.88
_cell_measurement_theta_min 2.32
_cell_volume 2752.5(6)
_computing_cell_refinement 'Bruker SAINT'
_computing_data_collection 'Bruker APEX2'
_computing_data_reduction 'Bruker SAINT'
_computing_molecular_graphics 'Bruker SHELXTL'
_computing_publication_material 'Bruker SHELXTL'
_computing_structure_refinement 'SHELXL-97 (Sheldrick, 1997)'
_computing_structure_solution 'SHELXS-97 (Sheldrick, 1990)'
_diffrn_ambient_temperature 100(2)
_diffrn_measured_fraction_theta_full 0.985
_diffrn_measured_fraction_theta_max 0.985
_diffrn_measurement_device_type 'Bruker APEX-II CCD'
_diffrn_measurement_method '\f and \w scans'
_diffrn_radiation_monochromator graphite
_diffrn_radiation_source 'fine-focus sealed tube'
_diffrn_radiation_type MoK\a
_diffrn_radiation_wavelength 0.71073
_diffrn_reflns_av_R_equivalents 0.0458
_diffrn_reflns_av_sigmaI/netI 0.0766
_diffrn_reflns_limit_h_max 14
_diffrn_reflns_limit_h_min -14
_diffrn_reflns_limit_k_max 18
_diffrn_reflns_limit_k_min -18
_diffrn_reflns_limit_l_max 18
_diffrn_reflns_limit_l_min -18
_diffrn_reflns_number 20080
_diffrn_reflns_theta_full 25.49
_diffrn_reflns_theta_max 25.49
_diffrn_reflns_theta_min 1.70
_diffrn_standards_number 0
_exptl_absorpt_coefficient_mu 0.081
_exptl_absorpt_correction_T_max 0.9919
_exptl_absorpt_correction_T_min 0.9903
_exptl_absorpt_correction_type none
_exptl_crystal_density_diffrn 1.271
_exptl_crystal_density_meas 0
_exptl_crystal_density_method 'not measured'
_exptl_crystal_F_000 1100
_exptl_crystal_size_max 0.12
_exptl_crystal_size_mid 0.10
_exptl_crystal_size_min 0.10
_refine_diff_density_max 0.415
_refine_diff_density_min -0.256
_refine_diff_density_rms 0.057
_refine_ls_extinction_method none
_refine_ls_goodness_of_fit_ref 1.020
_refine_ls_hydrogen_treatment mixed
_refine_ls_matrix_type full
_refine_ls_number_parameters 732
_refine_ls_number_reflns 10092
_refine_ls_number_restraints 0
_refine_ls_restrained_S_all 1.020
_refine_ls_R_factor_all 0.0988
_refine_ls_R_factor_gt 0.0527
_refine_ls_shift/su_max 0.000
_refine_ls_shift/su_mean 0.000
_refine_ls_structure_factor_coef Fsqd
_refine_ls_weighting_details 'calc w=1/[\s^2^(Fo^2^)+(0.0849P)^2^+0.0000P] where P=(Fo^2^+2Fc^2^)/3'
_refine_ls_weighting_scheme calc
_refine_ls_wR_factor_gt 0.1335
_refine_ls_wR_factor_ref 0.1651
_reflns_number_gt 6288
_reflns_number_total 10092
_reflns_threshold_expression >2sigma(I)
_cod_data_source_file c5ra15214c2.cif
_cod_data_source_block e:\140414e\work\mo_140414e_0m
_cod_depositor_comments
;
The following automatic conversions were performed:

'_symmetry_cell_setting' value 'Triclinic' changed to 'triclinic'
according to
/usr/data/users/saulius/crontab/automatic-downloads/rss-feeds/RSC/lib/dictionaries/cif_core.dic
dictionary named 'cif_core.dic' version 2.4.2 from 2011-04-26.

Automatic conversion script
Id: cif_fix_values 3271 2015-04-21 07:52:19Z andrius 
;
_cod_original_cell_volume 2752.5(7)
_cod_original_sg_symbol_H-M P-1
_cod_database_code 7222009

loop_
_symmetry_equiv_pos_as_xyz
'x, y, z'
'-x, -y, -z'

loop_
_atom_site_label
_atom_site_type_symbol
_atom_site_fract_x
_atom_site_fract_y
_atom_site_fract_z
_atom_site_U_iso_or_equiv
_atom_site_adp_type
_atom_site_occupancy
_atom_site_symmetry_multiplicity
_atom_site_calc_flag
_atom_site_refinement_flags
C1 C 0.5303(2) 0.35861(16) 0.40350(16) 0.0191(5) Uani 1 1 d .
C2 C 0.5585(2) 0.38846(16) 0.32326(17) 0.0206(6) Uani 1 1 d .
C3 C 0.4893(2) 0.35696(17) 0.24353(17) 0.0234(6) Uani 1 1 d .
H3 H 0.5044 0.3762 0.1877 0.028 Uiso 1 1 calc R
C4 C 0.3985(2) 0.29781(17) 0.24471(16) 0.0204(6) Uani 1 1 d .
C5 C 0.3835(2) 0.26992(16) 0.32938(17) 0.0199(6) Uani 1 1 d .
C6 C 0.6545(2) 0.44931(18) 0.32556(18) 0.0254(6) Uani 1 1 d .
C7 C 0.3162(2) 0.27069(18) 0.16626(18) 0.0263(6) Uani 1 1 d .
C8 C 0.5722(2) 0.36678(16) 0.56453(17) 0.0214(6) Uani 1 1 d .
C9 C 0.6598(2) 0.33782(17) 0.62664(17) 0.0227(6) Uani 1 1 d .
H9 H 0.7312 0.3351 0.6122 0.027 Uiso 1 1 calc R
C10 C 0.6428(2) 0.31283(16) 0.71006(16) 0.0197(6) Uani 1 1 d .
H10 H 0.7030 0.2930 0.7531 0.024 Uiso 1 1 calc R
C11 C 0.5377(2) 0.31642(16) 0.73181(16) 0.0199(6) Uani 1 1 d .
C12 C 0.4526(2) 0.34954(17) 0.66916(17) 0.0214(6) Uani 1 1 d .
H12 H 0.3816 0.3542 0.6839 0.026 Uiso 1 1 calc R
C13 C 0.4690(2) 0.37597(16) 0.58547(17) 0.0200(6) Uani 1 1 d .
H13 H 0.4106 0.3998 0.5436 0.024 Uiso 1 1 calc R
C14 C 0.5146(2) 0.28463(17) 0.81916(16) 0.0195(6) Uani 1 1 d .
C15 C 0.5503(2) 0.20790(17) 0.85604(16) 0.0205(6) Uani 1 1 d .
C16 C 0.6079(2) 0.14176(16) 0.81147(17) 0.0220(6) Uani 1 1 d .
C17 C 0.5669(2) 0.11321(19) 0.72235(19) 0.0319(7) Uani 1 1 d .
H17 H 0.5019 0.1369 0.6887 0.038 Uiso 1 1 calc R
C18 C 0.6209(3) 0.0499(2) 0.6824(2) 0.0392(8) Uani 1 1 d .
H18 H 0.5920 0.0305 0.6220 0.047 Uiso 1 1 calc R
C19 C 0.7155(3) 0.01580(19) 0.7299(2) 0.0365(7) Uani 1 1 d .
H19 H 0.7528 -0.0262 0.7020 0.044 Uiso 1 1 calc R
C20 C 0.7566(2) 0.04260(17) 0.81850(19) 0.0280(6) Uani 1 1 d .
H20 H 0.8216 0.0186 0.8517 0.034 Uiso 1 1 calc R
C21 C 0.7024(2) 0.10476(17) 0.85881(18) 0.0228(6) Uani 1 1 d .
H21 H 0.7305 0.1223 0.9199 0.027 Uiso 1 1 calc R
C22 C 0.5310(2) 0.18140(17) 0.94632(17) 0.0236(6) Uani 1 1 d .
C23 C 0.5845(2) 0.22653(19) 1.02466(18) 0.0301(7) Uani 1 1 d .
H23 H 0.6346 0.2768 1.0222 0.036 Uiso 1 1 calc R
C24 C 0.5647(3) 0.1981(2) 1.1074(2) 0.0416(8) Uani 1 1 d .
H24 H 0.6040 0.2277 1.1613 0.050 Uiso 1 1 calc R
C25 C 0.4884(3) 0.1274(2) 1.1114(2) 0.0418(8) Uani 1 1 d .
H25 H 0.4737 0.1097 1.1678 0.050 Uiso 1 1 calc R
C26 C 0.4342(3) 0.0831(2) 1.0344(2) 0.0374(7) Uani 1 1 d .
H26 H 0.3808 0.0351 1.0368 0.045 Uiso 1 1 calc R
C27 C 0.4574(2) 0.10851(18) 0.95217(19) 0.0297(7) Uani 1 1 d .
H27 H 0.4224 0.0755 0.8991 0.036 Uiso 1 1 calc R
C28 C 0.4431(2) 0.34150(17) 0.86150(16) 0.0193(6) Uani 1 1 d .
C29 C 0.4684(2) 0.43250(17) 0.87398(16) 0.0219(6) Uani 1 1 d .
H29 H 0.5350 0.4584 0.8594 0.026 Uiso 1 1 calc R
C30 C 0.3980(2) 0.48613(17) 0.90729(16) 0.0208(6) Uani 1 1 d .
H30 H 0.4161 0.5482 0.9158 0.025 Uiso 1 1 calc R
C31 C 0.3013(2) 0.44821(17) 0.92797(16) 0.0197(6) Uani 1 1 d .
C32 C 0.2747(2) 0.35826(17) 0.91933(17) 0.0236(6) Uani 1 1 d .
H32 H 0.2092 0.3326 0.9359 0.028 Uiso 1 1 calc R
C33 C 0.3466(2) 0.30599(18) 0.88558(18) 0.0252(6) Uani 1 1 d .
H33 H 0.3289 0.2437 0.8788 0.030 Uiso 1 1 calc R
C34 C 0.1257(2) 0.51106(17) 0.92192(16) 0.0195(6) Uani 1 1 d .
C35 C 0.0700(2) 0.58264(16) 0.94752(17) 0.0215(6) Uani 1 1 d .
C36 C -0.0409(2) 0.58688(17) 0.90728(18) 0.0239(6) Uani 1 1 d .
H36 H -0.0811 0.6344 0.9224 0.029 Uiso 1 1 calc R
C37 C -0.0939(2) 0.52205(17) 0.84489(18) 0.0244(6) Uani 1 1 d .
C38 C -0.0294(2) 0.45388(16) 0.82447(17) 0.0203(6) Uani 1 1 d .
C39 C 0.1272(2) 0.64825(18) 1.01326(19) 0.0251(6) Uani 1 1 d .
C40 C -0.2088(2) 0.52162(19) 0.8034(2) 0.0369(8) Uani 1 1 d .
C41 C -0.0203(2) 0.32151(16) 0.73901(17) 0.0200(6) Uani 1 1 d .
C42 C 0.0716(2) 0.34035(17) 0.70209(17) 0.0225(6) Uani 1 1 d .
H42 H 0.0995 0.4000 0.6974 0.027 Uiso 1 1 calc R
C43 C 0.1224(2) 0.27037(17) 0.67190(17) 0.0223(6) Uani 1 1 d .
H43 H 0.1864 0.2826 0.6467 0.027 Uiso 1 1 calc R
C44 C 0.0823(2) 0.18216(16) 0.67737(16) 0.0184(5) Uani 1 1 d .
C45 C -0.0124(2) 0.16641(16) 0.71426(16) 0.0196(6) Uani 1 1 d .
H45 H -0.0425 0.1072 0.7175 0.024 Uiso 1 1 calc R
C46 C -0.0632(2) 0.23580(17) 0.74609(17) 0.0212(6) Uani 1 1 d .
H46 H -0.1264 0.2245 0.7724 0.025 Uiso 1 1 calc R
C47 C 0.13879(19) 0.10948(16) 0.63969(16) 0.0174(5) Uani 1 1 d .
C48 C 0.1510(2) 0.02750(16) 0.67584(16) 0.0189(5) Uani 1 1 d .
C49 C 0.1211(2) 0.00180(17) 0.76294(17) 0.0219(6) Uani 1 1 d .
C50 C 0.1633(2) 0.0504(2) 0.84224(18) 0.0306(7) Uani 1 1 d .
H50 H 0.2105 0.1029 0.8416 0.037 Uiso 1 1 calc R
C51 C 0.1365(3) 0.0223(2) 0.92308(19) 0.0396(8) Uani 1 1 d .
H51 H 0.1655 0.0556 0.9772 0.048 Uiso 1 1 calc R
C52 C 0.0680(3) -0.0537(2) 0.9241(2) 0.0419(8) Uani 1 1 d .
H52 H 0.0506 -0.0731 0.9791 0.050 Uiso 1 1 calc R
C53 C 0.0251(3) -0.1011(2) 0.8463(2) 0.0419(8) Uani 1 1 d .
H53 H -0.0234 -0.1527 0.8470 0.050 Uiso 1 1 calc R
C54 C 0.0521(2) -0.07393(19) 0.76636(19) 0.0328(7) Uani 1 1 d .
H54 H 0.0227 -0.1080 0.7128 0.039 Uiso 1 1 calc R
C55 C 0.2023(2) -0.04336(17) 0.63138(16) 0.0202(6) Uani 1 1 d .
C56 C 0.1629(2) -0.07032(17) 0.54200(17) 0.0224(6) Uani 1 1 d .
H56 H 0.0980 -0.0462 0.5088 0.027 Uiso 1 1 calc R
C57 C 0.2161(2) -0.13134(18) 0.50043(18) 0.0273(6) Uani 1 1 d .
H57 H 0.1881 -0.1486 0.4392 0.033 Uiso 1 1 calc R
C58 C 0.3108(2) -0.16736(19) 0.54880(19) 0.0340(7) Uani 1 1 d .
H58 H 0.3494 -0.2080 0.5205 0.041 Uiso 1 1 calc R
C59 C 0.3482(2) -0.1433(2) 0.63854(18) 0.0340(7) Uani 1 1 d .
H59 H 0.4122 -0.1683 0.6720 0.041 Uiso 1 1 calc R
C60 C 0.2937(2) -0.08326(17) 0.68036(18) 0.0267(6) Uani 1 1 d .
H60 H 0.3187 -0.0692 0.7426 0.032 Uiso 1 1 calc R
C61 C 0.18404(19) 0.13463(16) 0.55839(16) 0.0170(5) Uani 1 1 d .
C62 C 0.1168(2) 0.17707(17) 0.48815(17) 0.0223(6) Uani 1 1 d .
H62 H 0.0425 0.1878 0.4919 0.027 Uiso 1 1 calc R
C63 C 0.1569(2) 0.20337(17) 0.41374(17) 0.0227(6) Uani 1 1 d .
H63 H 0.1112 0.2325 0.3665 0.027 Uiso 1 1 calc R
C64 C 0.2650(2) 0.18665(16) 0.40909(16) 0.0206(6) Uani 1 1 d .
C65 C 0.3339(2) 0.14464(17) 0.47704(17) 0.0221(6) Uani 1 1 d .
H65 H 0.4079 0.1335 0.4726 0.027 Uiso 1 1 calc R
C66 C 0.2924(2) 0.11950(17) 0.55126(17) 0.0217(6) Uani 1 1 d .
H66 H 0.3390 0.0912 0.5987 0.026 Uiso 1 1 calc R
C67 C 1.1571(4) 0.4580(3) 0.4243(3) 0.0839(15) Uani 1 1 d .
H67A H 1.2064 0.4155 0.4071 0.126 Uiso 1 1 calc R
H67B H 1.1894 0.4827 0.4846 0.126 Uiso 1 1 calc R
H67C H 1.1488 0.5061 0.3813 0.126 Uiso 1 1 calc R
C68 C 1.0454(4) 0.4120(3) 0.4239(3) 0.0664(12) Uani 1 1 d .
H68A H 1.0528 0.3643 0.4683 0.080 Uiso 1 1 calc R
H68B H 0.9947 0.4547 0.4403 0.080 Uiso 1 1 calc R
C69 C 0.8997(3) 0.3196(2) 0.3335(2) 0.0518(9) Uani 1 1 d .
H69A H 0.8488 0.3501 0.3646 0.062 Uiso 1 1 calc R
H69B H 0.9172 0.2632 0.3639 0.062 Uiso 1 1 calc R
C70 C 0.8460(3) 0.3016(3) 0.2377(3) 0.0651(11) Uani 1 1 d .
H70A H 0.8190 0.3566 0.2106 0.098 Uiso 1 1 calc R
H70B H 0.7831 0.2571 0.2336 0.098 Uiso 1 1 calc R
H70C H 0.9006 0.2792 0.2056 0.098 Uiso 1 1 calc R
N1 N 0.44628(17) 0.29974(13) 0.40622(13) 0.0201(5) Uani 1 1 d .
N2 N 0.7327(2) 0.49635(17) 0.32856(16) 0.0352(6) Uani 1 1 d .
N3 N 0.2456(2) 0.25051(17) 0.10567(16) 0.0376(6) Uani 1 1 d .
N4 N 0.07752(16) 0.44893(13) 0.86221(13) 0.0191(5) Uani 1 1 d .
N5 N 0.1719(2) 0.69961(17) 1.06711(17) 0.0378(6) Uani 1 1 d .
N6 N -0.3022(2) 0.52046(17) 0.7707(2) 0.0588(9) Uani 1 1 d .
O1 O 0.59508(14) 0.39282(12) 0.48057(11) 0.0239(4) Uani 1 1 d .
O2 O 0.23411(13) 0.50801(11) 0.96225(11) 0.0228(4) Uani 1 1 d .
O3 O -0.08155(13) 0.39039(11) 0.76464(12) 0.0235(4) Uani 1 1 d .
O4 O 0.29773(14) 0.20986(12) 0.32850(11) 0.0250(4) Uani 1 1 d .
O5 O 1.00084(19) 0.37510(15) 0.33642(15) 0.0488(6) Uani 1 1 d .

loop_
_atom_site_aniso_label
_atom_site_aniso_U_11
_atom_site_aniso_U_22
_atom_site_aniso_U_33
_atom_site_aniso_U_23
_atom_site_aniso_U_13
_atom_site_aniso_U_12
C1 0.0201(13) 0.0168(14) 0.0210(14) 0.0012(11) 0.0048(11) 0.0035(11)
C2 0.0187(13) 0.0178(14) 0.0276(15) 0.0066(11) 0.0083(11) 0.0049(10)
C3 0.0271(14) 0.0249(15) 0.0207(14) 0.0083(11) 0.0083(11) 0.0075(12)
C4 0.0222(14) 0.0210(14) 0.0193(14) 0.0025(11) 0.0055(11) 0.0070(11)
C5 0.0232(14) 0.0149(13) 0.0236(14) 0.0011(11) 0.0081(11) 0.0045(11)
C6 0.0259(15) 0.0242(15) 0.0273(15) 0.0086(12) 0.0065(12) 0.0069(12)
C7 0.0285(15) 0.0290(16) 0.0239(15) 0.0069(12) 0.0097(13) 0.0050(12)
C8 0.0273(14) 0.0178(14) 0.0196(14) 0.0015(11) 0.0071(11) -0.0018(11)
C9 0.0196(13) 0.0218(15) 0.0271(15) -0.0048(11) 0.0069(11) -0.0001(11)
C10 0.0177(13) 0.0206(14) 0.0208(14) -0.0006(11) 0.0032(10) 0.0053(10)
C11 0.0228(14) 0.0162(13) 0.0202(14) -0.0039(11) 0.0038(11) 0.0003(10)
C12 0.0196(13) 0.0219(14) 0.0235(14) -0.0028(11) 0.0053(11) 0.0059(11)
C13 0.0199(13) 0.0186(14) 0.0215(14) 0.0018(11) 0.0030(11) 0.0044(10)
C14 0.0177(13) 0.0195(14) 0.0203(13) -0.0017(11) 0.0017(10) 0.0000(10)
C15 0.0177(13) 0.0227(15) 0.0201(14) -0.0003(11) 0.0007(10) 0.0044(11)
C16 0.0242(14) 0.0162(14) 0.0256(14) 0.0008(11) 0.0061(11) -0.0013(11)
C17 0.0371(17) 0.0287(16) 0.0278(16) -0.0068(13) 0.0009(13) 0.0060(13)
C18 0.049(2) 0.0350(18) 0.0323(17) -0.0128(14) 0.0068(15) 0.0049(15)
C19 0.0494(19) 0.0212(16) 0.0437(19) -0.0050(14) 0.0202(15) 0.0059(14)
C20 0.0323(16) 0.0202(15) 0.0347(17) 0.0039(12) 0.0124(13) 0.0077(12)
C21 0.0223(14) 0.0218(15) 0.0245(14) 0.0012(11) 0.0055(11) 0.0027(11)
C22 0.0222(14) 0.0248(15) 0.0256(15) 0.0046(12) 0.0055(11) 0.0121(11)
C23 0.0296(16) 0.0334(17) 0.0294(16) -0.0007(13) 0.0087(13) 0.0091(13)
C24 0.0377(18) 0.066(2) 0.0231(16) -0.0019(15) 0.0055(13) 0.0182(17)
C25 0.044(2) 0.056(2) 0.0325(18) 0.0176(16) 0.0158(15) 0.0219(17)
C26 0.0406(18) 0.0267(17) 0.051(2) 0.0152(15) 0.0201(15) 0.0108(14)
C27 0.0344(16) 0.0250(16) 0.0322(16) 0.0045(12) 0.0098(13) 0.0103(13)
C28 0.0173(13) 0.0267(15) 0.0133(13) 0.0023(11) 0.0003(10) 0.0059(11)
C29 0.0194(13) 0.0257(15) 0.0212(14) 0.0006(11) 0.0061(11) 0.0019(11)
C30 0.0253(14) 0.0178(14) 0.0186(14) -0.0005(10) 0.0032(11) 0.0007(11)
C31 0.0198(13) 0.0276(15) 0.0124(13) 0.0003(11) 0.0025(10) 0.0087(11)
C32 0.0203(14) 0.0226(15) 0.0296(15) 0.0070(12) 0.0078(11) 0.0049(11)
C33 0.0234(14) 0.0205(15) 0.0316(16) 0.0025(12) 0.0048(12) 0.0039(11)
C34 0.0178(13) 0.0211(14) 0.0216(14) 0.0035(11) 0.0077(11) 0.0027(10)
C35 0.0251(14) 0.0172(14) 0.0240(14) -0.0020(11) 0.0099(11) 0.0012(11)
C36 0.0234(14) 0.0168(14) 0.0341(16) -0.0018(11) 0.0113(12) 0.0052(11)
C37 0.0179(13) 0.0202(15) 0.0356(16) -0.0012(12) 0.0059(11) 0.0035(11)
C38 0.0230(14) 0.0158(14) 0.0233(14) 0.0008(11) 0.0074(11) 0.0015(11)
C39 0.0237(14) 0.0215(15) 0.0328(16) 0.0003(13) 0.0129(12) 0.0001(11)
C40 0.0259(17) 0.0223(16) 0.061(2) -0.0142(14) 0.0042(15) 0.0065(12)
C41 0.0224(13) 0.0153(13) 0.0224(14) -0.0028(10) 0.0045(11) 0.0044(10)
C42 0.0254(14) 0.0159(14) 0.0264(15) -0.0002(11) 0.0055(11) 0.0014(11)
C43 0.0226(14) 0.0233(15) 0.0223(14) -0.0019(11) 0.0075(11) 0.0018(11)
C44 0.0182(13) 0.0189(14) 0.0168(13) -0.0017(10) 0.0003(10) 0.0025(10)
C45 0.0207(13) 0.0150(13) 0.0227(14) 0.0002(10) 0.0033(11) 0.0017(10)
C46 0.0188(13) 0.0229(15) 0.0231(14) -0.0007(11) 0.0077(11) -0.0007(11)
C47 0.0149(12) 0.0189(14) 0.0180(13) -0.0010(10) 0.0027(10) 0.0010(10)
C48 0.0198(13) 0.0192(14) 0.0175(13) -0.0012(10) 0.0040(10) 0.0005(10)
C49 0.0233(14) 0.0249(15) 0.0188(14) 0.0021(11) 0.0052(11) 0.0073(11)
C50 0.0330(16) 0.0332(17) 0.0256(16) 0.0013(13) 0.0053(12) 0.0041(13)
C51 0.0424(19) 0.058(2) 0.0199(16) 0.0021(14) 0.0070(13) 0.0151(16)
C52 0.053(2) 0.050(2) 0.0308(18) 0.0189(15) 0.0220(15) 0.0196(17)
C53 0.061(2) 0.0290(18) 0.045(2) 0.0125(15) 0.0297(17) 0.0074(15)
C54 0.0460(18) 0.0239(16) 0.0325(17) -0.0011(12) 0.0188(14) -0.0006(13)
C55 0.0191(13) 0.0199(14) 0.0222(14) 0.0033(11) 0.0044(11) 0.0049(10)
C56 0.0232(14) 0.0211(14) 0.0233(14) 0.0004(11) 0.0049(11) 0.0033(11)
C57 0.0337(16) 0.0238(15) 0.0237(15) -0.0028(12) 0.0035(12) 0.0050(12)
C58 0.0449(18) 0.0312(17) 0.0279(16) -0.0055(13) 0.0075(13) 0.0179(14)
C59 0.0400(18) 0.0389(18) 0.0246(16) 0.0026(13) 0.0023(13) 0.0252(14)
C60 0.0359(16) 0.0245(15) 0.0205(14) 0.0012(11) 0.0056(12) 0.0078(12)
C61 0.0179(13) 0.0116(13) 0.0208(13) 0.0004(10) 0.0019(10) 0.0020(10)
C62 0.0219(14) 0.0189(14) 0.0266(15) -0.0007(11) 0.0068(11) 0.0003(11)
C63 0.0248(14) 0.0202(14) 0.0211(14) 0.0036(11) 0.0003(11) 0.0009(11)
C64 0.0273(14) 0.0161(14) 0.0189(13) -0.0003(10) 0.0078(11) -0.0042(11)
C65 0.0220(14) 0.0191(14) 0.0268(15) -0.0029(11) 0.0097(11) -0.0011(11)
C66 0.0216(14) 0.0213(14) 0.0224(14) -0.0014(11) 0.0062(11) -0.0017(11)
C67 0.117(4) 0.056(3) 0.059(3) 0.009(2) -0.018(3) -0.027(3)
C68 0.105(3) 0.042(2) 0.048(2) -0.0026(18) 0.002(2) 0.020(2)
C69 0.047(2) 0.049(2) 0.064(3) 0.0179(18) 0.0133(18) 0.0213(17)
C70 0.060(2) 0.059(3) 0.073(3) 0.027(2) 0.005(2) 0.003(2)
N1 0.0233(12) 0.0179(12) 0.0198(12) 0.0003(9) 0.0065(9) 0.0008(9)
N2 0.0285(14) 0.0346(15) 0.0437(16) 0.0118(12) 0.0096(11) 0.0014(12)
N3 0.0373(15) 0.0472(17) 0.0271(14) 0.0054(12) 0.0032(12) 0.0039(12)
N4 0.0195(11) 0.0191(12) 0.0199(11) 0.0004(9) 0.0060(9) 0.0047(9)
N5 0.0368(15) 0.0342(15) 0.0427(16) -0.0112(13) 0.0105(12) -0.0005(12)
N6 0.0288(16) 0.0328(17) 0.107(3) -0.0277(17) -0.0035(16) 0.0086(12)
O1 0.0273(10) 0.0248(10) 0.0203(10) 0.0008(8) 0.0079(8) -0.0025(8)
O2 0.0195(9) 0.0257(10) 0.0239(10) -0.0058(8) 0.0053(8) 0.0054(8)
O3 0.0206(9) 0.0179(10) 0.0314(10) -0.0046(8) 0.0027(8) 0.0060(7)
O4 0.0297(10) 0.0270(11) 0.0190(10) -0.0015(8) 0.0097(8) -0.0059(8)
O5 0.0586(15) 0.0393(14) 0.0459(14) 0.0054(11) 0.0050(11) 0.0031(11)

loop_
_atom_type_symbol
_atom_type_description
_atom_type_scat_dispersion_real
_atom_type_scat_dispersion_imag
_atom_type_scat_source
C C 0.0033 0.0016 'International Tables Vol C Tables 4.2.6.8 and 6.1.1.4'
H H 0.0000 0.0000 'International Tables Vol C Tables 4.2.6.8 and 6.1.1.4'
N N 0.0061 0.0033 'International Tables Vol C Tables 4.2.6.8 and 6.1.1.4'
O O 0.0106 0.0060 'International Tables Vol C Tables 4.2.6.8 and 6.1.1.4'

loop_
_geom_angle_atom_site_label_1
_geom_angle_atom_site_label_2
_geom_angle_atom_site_label_3
_geom_angle
N1 C1 O1 120.0(2)
N1 C1 C2 123.7(2)
O1 C1 C2 116.3(2)
C3 C2 C1 116.8(2)
C3 C2 C6 122.6(2)
C1 C2 C6 120.6(2)
C4 C3 C2 120.5(2)
C4 C3 H3 119.8
C2 C3 H3 119.8
C3 C4 C5 116.7(2)
C3 C4 C7 123.6(2)
C5 C4 C7 119.5(2)
N1 C5 O4 120.2(2)
N1 C5 C4 124.3(2)
O4 C5 C4 115.5(2)
N2 C6 C2 178.3(3)
N3 C7 C4 176.1(3)
C9 C8 C13 121.4(2)
C9 C8 O1 116.9(2)
C13 C8 O1 121.5(2)
C8 C9 C10 119.4(2)
C8 C9 H9 120.3
C10 C9 H9 120.3
C9 C10 C11 120.7(2)
C9 C10 H10 119.7
C11 C10 H10 119.7
C12 C11 C10 118.4(2)
C12 C11 C14 119.6(2)
C10 C11 C14 122.0(2)
C11 C12 C13 121.5(2)
C11 C12 H12 119.3
C13 C12 H12 119.3
C8 C13 C12 118.4(2)
C8 C13 H13 120.8
C12 C13 H13 120.8
C15 C14 C11 123.2(2)
C15 C14 C28 121.7(2)
C11 C14 C28 115.0(2)
C14 C15 C16 124.6(2)
C14 C15 C22 121.3(2)
C16 C15 C22 114.1(2)
C21 C16 C17 118.1(2)
C21 C16 C15 120.6(2)
C17 C16 C15 121.3(2)
C16 C17 C18 120.3(3)
C16 C17 H17 119.8
C18 C17 H17 119.8
C19 C18 C17 120.4(3)
C19 C18 H18 119.8
C17 C18 H18 119.8
C18 C19 C20 119.9(3)
C18 C19 H19 120.0
C20 C19 H19 120.0
C19 C20 C21 119.8(3)
C19 C20 H20 120.1
C21 C20 H20 120.1
C16 C21 C20 121.3(2)
C16 C21 H21 119.3
C20 C21 H21 119.3
C23 C22 C27 118.6(2)
C23 C22 C15 122.3(2)
C27 C22 C15 119.2(2)
C22 C23 C24 119.9(3)
C22 C23 H23 120.0
C24 C23 H23 120.0
C25 C24 C23 120.5(3)
C25 C24 H24 119.8
C23 C24 H24 119.8
C26 C25 C24 120.0(3)
C26 C25 H25 120.0
C24 C25 H25 120.0
C25 C26 C27 119.7(3)
C25 C26 H26 120.1
C27 C26 H26 120.1
C22 C27 C26 121.2(3)
C22 C27 H27 119.4
C26 C27 H27 119.4
C33 C28 C29 117.7(2)
C33 C28 C14 121.2(2)
C29 C28 C14 121.0(2)
C30 C29 C28 121.1(2)
C30 C29 H29 119.5
C28 C29 H29 119.5
C31 C30 C29 119.2(2)
C31 C30 H30 120.4
C29 C30 H30 120.4
C32 C31 C30 121.8(2)
C32 C31 O2 122.7(2)
C30 C31 O2 115.5(2)
C31 C32 C33 117.9(2)
C31 C32 H32 121.1
C33 C32 H32 121.1
C28 C33 C32 122.4(2)
C28 C33 H33 118.8
C32 C33 H33 118.8
N4 C34 O2 119.9(2)
N4 C34 C35 123.5(2)
O2 C34 C35 116.5(2)
C36 C35 C34 117.5(2)
C36 C35 C39 121.7(2)
C34 C35 C39 120.8(2)
C35 C36 C37 120.2(2)
C35 C36 H36 119.9
C37 C36 H36 119.9
C36 C37 C38 117.2(2)
C36 C37 C40 122.6(2)
C38 C37 C40 120.2(2)
N4 C38 O3 119.6(2)
N4 C38 C37 123.4(2)
O3 C38 C37 117.0(2)
N5 C39 C35 178.5(3)
N6 C40 C37 179.0(4)
C42 C41 C46 122.2(2)
C42 C41 O3 121.1(2)
C46 C41 O3 116.5(2)
C41 C42 C43 118.3(2)
C41 C42 H42 120.8
C43 C42 H42 120.8
C42 C43 C44 121.9(2)
C42 C43 H43 119.1
C44 C43 H43 119.1
C43 C44 C45 117.7(2)
C43 C44 C47 119.1(2)
C45 C44 C47 123.2(2)
C46 C45 C44 121.1(2)
C46 C45 H45 119.5
C44 C45 H45 119.5
C41 C46 C45 118.8(2)
C41 C46 H46 120.6
C45 C46 H46 120.6
C48 C47 C61 121.6(2)
C48 C47 C44 124.2(2)
C61 C47 C44 114.2(2)
C47 C48 C49 124.4(2)
C47 C48 C55 121.1(2)
C49 C48 C55 114.5(2)
C54 C49 C50 118.3(2)
C54 C49 C48 119.8(2)
C50 C49 C48 121.9(2)
C49 C50 C51 120.1(3)
C49 C50 H50 119.9
C51 C50 H50 119.9
C52 C51 C50 120.1(3)
C52 C51 H51 120.0
C50 C51 H51 120.0
C53 C52 C51 120.1(3)
C53 C52 H52 120.0
C51 C52 H52 120.0
C52 C53 C54 120.1(3)
C52 C53 H53 119.9
C54 C53 H53 119.9
C49 C54 C53 121.3(3)
C49 C54 H54 119.3
C53 C54 H54 119.3
C56 C55 C60 118.3(2)
C56 C55 C48 122.4(2)
C60 C55 C48 119.2(2)
C57 C56 C55 121.5(2)
C57 C56 H56 119.2
C55 C56 H56 119.2
C56 C57 C58 119.6(3)
C56 C57 H57 120.2
C58 C57 H57 120.2
C59 C58 C57 119.3(2)
C59 C58 H58 120.4
C57 C58 H58 120.4
C60 C59 C58 121.0(3)
C60 C59 H59 119.5
C58 C59 H59 119.5
C59 C60 C55 120.1(2)
C59 C60 H60 119.9
C55 C60 H60 119.9
C66 C61 C62 118.5(2)
C66 C61 C47 122.0(2)
C62 C61 C47 119.4(2)
C63 C62 C61 120.9(2)
C63 C62 H62 119.6
C61 C62 H62 119.6
C62 C63 C64 118.8(2)
C62 C63 H63 120.6
C64 C63 H63 120.6
C63 C64 C65 122.0(2)
C63 C64 O4 115.6(2)
C65 C64 O4 122.3(2)
C66 C65 C64 118.3(2)
C66 C65 H65 120.9
C64 C65 H65 120.9
C65 C66 C61 121.5(2)
C65 C66 H66 119.2
C61 C66 H66 119.2
C68 C67 H67A 109.5
C68 C67 H67B 109.5
H67A C67 H67B 109.5
C68 C67 H67C 109.5
H67A C67 H67C 109.5
H67B C67 H67C 109.5
O5 C68 C67 108.7(3)
O5 C68 H68A 110.0
C67 C68 H68A 110.0
O5 C68 H68B 110.0
C67 C68 H68B 110.0
H68A C68 H68B 108.3
O5 C69 C70 107.8(3)
O5 C69 H69A 110.1
C70 C69 H69A 110.1
O5 C69 H69B 110.1
C70 C69 H69B 110.1
H69A C69 H69B 108.5
C69 C70 H70A 109.5
C69 C70 H70B 109.5
H70A C70 H70B 109.5
C69 C70 H70C 109.5
H70A C70 H70C 109.5
H70B C70 H70C 109.5
C5 N1 C1 117.9(2)
C34 N4 C38 118.2(2)
C1 O1 C8 120.09(19)
C34 O2 C31 119.55(18)
C38 O3 C41 119.65(19)
C5 O4 C64 120.34(19)
C68 O5 C69 112.0(3)

loop_
_geom_bond_atom_site_label_1
_geom_bond_atom_site_label_2
_geom_bond_distance
C1 N1 1.322(3)
C1 O1 1.349(3)
C1 C2 1.407(3)
C2 C3 1.388(3)
C2 C6 1.438(4)
C3 C4 1.383(3)
C3 H3 0.9500
C4 C5 1.404(3)
C4 C7 1.432(4)
C5 N1 1.316(3)
C5 O4 1.339(3)
C6 N2 1.147(3)
C7 N3 1.150(3)
C8 C9 1.378(4)
C8 C13 1.384(3)
C8 O1 1.418(3)
C9 C10 1.381(4)
C9 H9 0.9500
C10 C11 1.399(3)
C10 H10 0.9500
C11 C12 1.388(4)
C11 C14 1.493(3)
C12 C13 1.389(4)
C12 H12 0.9500
C13 H13 0.9500
C14 C15 1.355(4)
C14 C28 1.497(3)
C15 C16 1.493(3)
C15 C22 1.496(3)
C16 C21 1.390(4)
C16 C17 1.397(4)
C17 C18 1.400(4)
C17 H17 0.9500
C18 C19 1.373(4)
C18 H18 0.9500
C19 C20 1.383(4)
C19 H19 0.9500
C20 C21 1.391(3)
C20 H20 0.9500
C21 H21 0.9500
C22 C23 1.383(4)
C22 C27 1.391(4)
C23 C24 1.398(4)
C23 H23 0.9500
C24 C25 1.382(4)
C24 H24 0.9500
C25 C26 1.365(4)
C25 H25 0.9500
C26 C27 1.392(4)
C26 H26 0.9500
C27 H27 0.9500
C28 C33 1.386(3)
C28 C29 1.390(4)
C29 C30 1.387(3)
C29 H29 0.9500
C30 C31 1.378(3)
C30 H30 0.9500
C31 C32 1.374(4)
C31 O2 1.426(3)
C32 C33 1.391(3)
C32 H32 0.9500
C33 H33 0.9500
C34 N4 1.317(3)
C34 O2 1.351(3)
C34 C35 1.409(3)
C35 C36 1.380(3)
C35 C39 1.437(4)
C36 C37 1.384(4)
C36 H36 0.9500
C37 C38 1.409(3)
C37 C40 1.422(4)
C38 N4 1.328(3)
C38 O3 1.346(3)
C39 N5 1.146(3)
C40 N6 1.151(4)
C41 C42 1.374(3)
C41 C46 1.378(3)
C41 O3 1.420(3)
C42 C43 1.382(3)
C42 H42 0.9500
C43 C44 1.398(3)
C43 H43 0.9500
C44 C45 1.399(3)
C44 C47 1.504(3)
C45 C46 1.385(3)
C45 H45 0.9500
C46 H46 0.9500
C47 C48 1.367(3)
C47 C61 1.499(3)
C48 C49 1.495(3)
C48 C55 1.498(3)
C49 C54 1.384(4)
C49 C50 1.390(4)
C50 C51 1.401(4)
C50 H50 0.9500
C51 C52 1.378(4)
C51 H51 0.9500
C52 C53 1.364(4)
C52 H52 0.9500
C53 C54 1.385(4)
C53 H53 0.9500
C54 H54 0.9500
C55 C56 1.392(3)
C55 C60 1.393(4)
C56 C57 1.382(4)
C56 H56 0.9500
C57 C58 1.392(4)
C57 H57 0.9500
C58 C59 1.383(4)
C58 H58 0.9500
C59 C60 1.383(4)
C59 H59 0.9500
C60 H60 0.9500
C61 C66 1.391(3)
C61 C62 1.402(4)
C62 C63 1.377(3)
C62 H62 0.9500
C63 C64 1.383(4)
C63 H63 0.9500
C64 C65 1.386(4)
C64 O4 1.408(3)
C65 C66 1.378(3)
C65 H65 0.9500
C66 H66 0.9500
C67 C68 1.494(6)
C67 H67A 0.9800
C67 H67B 0.9800
C67 H67C 0.9800
C68 O5 1.421(4)
C68 H68A 0.9900
C68 H68B 0.9900
C69 O5 1.443(4)
C69 C70 1.485(5)
C69 H69A 0.9900
C69 H69B 0.9900
C70 H70A 0.9800
C70 H70B 0.9800
C70 H70C 0.9800

loop_
_geom_torsion_atom_site_label_1
_geom_torsion_atom_site_label_2
_geom_torsion_atom_site_label_3
_geom_torsion_atom_site_label_4
_geom_torsion
N1 C1 C2 C3 3.7(4)
O1 C1 C2 C3 -177.0(2)
N1 C1 C2 C6 -176.8(2)
O1 C1 C2 C6 2.5(3)
C1 C2 C3 C4 -1.1(4)
C6 C2 C3 C4 179.4(2)
C2 C3 C4 C5 -2.1(4)
C2 C3 C4 C7 172.3(2)
C3 C4 C5 N1 3.5(4)
C7 C4 C5 N1 -171.2(2)
C3 C4 C5 O4 -177.3(2)
C7 C4 C5 O4 8.0(3)
C3 C2 C6 N2 -122(10)
C1 C2 C6 N2 59(10)
C3 C4 C7 N3 -124(4)
C5 C4 C7 N3 50(4)
C13 C8 C9 C10 3.5(4)
O1 C8 C9 C10 179.1(2)
C8 C9 C10 C11 0.2(4)
C9 C10 C11 C12 -2.9(4)
C9 C10 C11 C14 176.1(2)
C10 C11 C12 C13 2.1(4)
C14 C11 C12 C13 -177.0(2)
C9 C8 C13 C12 -4.3(4)
O1 C8 C13 C12 -179.6(2)
C11 C12 C13 C8 1.4(4)
C12 C11 C14 C15 135.4(3)
C10 C11 C14 C15 -43.6(4)
C12 C11 C14 C28 -41.4(3)
C10 C11 C14 C28 139.6(2)
C11 C14 C15 C16 -5.6(4)
C28 C14 C15 C16 171.0(2)
C11 C14 C15 C22 176.3(2)
C28 C14 C15 C22 -7.1(4)
C14 C15 C16 C21 134.9(3)
C22 C15 C16 C21 -46.9(3)
C14 C15 C16 C17 -47.2(4)
C22 C15 C16 C17 131.0(3)
C21 C16 C17 C18 -0.8(4)
C15 C16 C17 C18 -178.8(3)
C16 C17 C18 C19 -0.6(5)
C17 C18 C19 C20 1.3(5)
C18 C19 C20 C21 -0.6(4)
C17 C16 C21 C20 1.5(4)
C15 C16 C21 C20 179.5(2)
C19 C20 C21 C16 -0.8(4)
C14 C15 C22 C23 -68.8(3)
C16 C15 C22 C23 113.0(3)
C14 C15 C22 C27 111.7(3)
C16 C15 C22 C27 -66.6(3)
C27 C22 C23 C24 0.5(4)
C15 C22 C23 C24 -179.0(2)
C22 C23 C24 C25 -2.7(4)
C23 C24 C25 C26 1.9(5)
C24 C25 C26 C27 1.0(4)
C23 C22 C27 C26 2.5(4)
C15 C22 C27 C26 -178.0(2)
C25 C26 C27 C22 -3.3(4)
C15 C14 C28 C33 -51.3(3)
C11 C14 C28 C33 125.5(3)
C15 C14 C28 C29 131.9(3)
C11 C14 C28 C29 -51.3(3)
C33 C28 C29 C30 -1.6(4)
C14 C28 C29 C30 175.4(2)
C28 C29 C30 C31 -0.2(4)
C29 C30 C31 C32 2.2(4)
C29 C30 C31 O2 179.7(2)
C30 C31 C32 C33 -2.3(4)
O2 C31 C32 C33 -179.6(2)
C29 C28 C33 C32 1.4(4)
C14 C28 C33 C32 -175.5(2)
C31 C32 C33 C28 0.5(4)
N4 C34 C35 C36 0.0(4)
O2 C34 C35 C36 -179.8(2)
N4 C34 C35 C39 179.9(2)
O2 C34 C35 C39 0.0(4)
C34 C35 C36 C37 0.5(4)
C39 C35 C36 C37 -179.3(3)
C35 C36 C37 C38 -0.8(4)
C35 C36 C37 C40 178.0(3)
C36 C37 C38 N4 0.5(4)
C40 C37 C38 N4 -178.4(3)
C36 C37 C38 O3 179.2(2)
C40 C37 C38 O3 0.3(4)
C36 C35 C39 N5 81(12)
C34 C35 C39 N5 -98(12)
C36 C37 C40 N6 -93(20)
C38 C37 C40 N6 85(20)
C46 C41 C42 C43 -0.5(4)
O3 C41 C42 C43 -174.9(2)
C41 C42 C43 C44 0.5(4)
C42 C43 C44 C45 0.4(4)
C42 C43 C44 C47 177.5(2)
C43 C44 C45 C46 -1.4(4)
C47 C44 C45 C46 -178.4(2)
C42 C41 C46 C45 -0.5(4)
O3 C41 C46 C45 174.1(2)
C44 C45 C46 C41 1.5(4)
C43 C44 C47 C48 145.3(2)
C45 C44 C47 C48 -37.8(4)
C43 C44 C47 C61 -33.5(3)
C45 C44 C47 C61 143.4(2)
C61 C47 C48 C49 171.9(2)
C44 C47 C48 C49 -6.8(4)
C61 C47 C48 C55 -5.0(4)
C44 C47 C48 C55 176.3(2)
C47 C48 C49 C54 127.8(3)
C55 C48 C49 C54 -55.1(3)
C47 C48 C49 C50 -54.2(4)
C55 C48 C49 C50 122.9(3)
C54 C49 C50 C51 0.4(4)
C48 C49 C50 C51 -177.6(3)
C49 C50 C51 C52 -0.1(4)
C50 C51 C52 C53 -0.8(5)
C51 C52 C53 C54 1.3(5)
C50 C49 C54 C53 0.2(4)
C48 C49 C54 C53 178.2(3)
C52 C53 C54 C49 -1.0(5)
C47 C48 C55 C56 -54.2(3)
C49 C48 C55 C56 128.6(3)
C47 C48 C55 C60 124.9(3)
C49 C48 C55 C60 -52.3(3)
C60 C55 C56 C57 -3.7(4)
C48 C55 C56 C57 175.4(2)
C55 C56 C57 C58 0.4(4)
C56 C57 C58 C59 1.9(4)
C57 C58 C59 C60 -0.9(5)
C58 C59 C60 C55 -2.5(5)
C56 C55 C60 C59 4.7(4)
C48 C55 C60 C59 -174.5(3)
C48 C47 C61 C66 -48.0(3)
C44 C47 C61 C66 130.9(2)
C48 C47 C61 C62 133.9(3)
C44 C47 C61 C62 -47.3(3)
C66 C61 C62 C63 -0.1(4)
C47 C61 C62 C63 178.1(2)
C61 C62 C63 C64 0.4(4)
C62 C63 C64 C65 -0.2(4)
C62 C63 C64 O4 175.8(2)
C63 C64 C65 C66 -0.3(4)
O4 C64 C65 C66 -176.1(2)
C64 C65 C66 C61 0.6(4)
C62 C61 C66 C65 -0.5(4)
C47 C61 C66 C65 -178.6(2)
O4 C5 N1 C1 179.6(2)
C4 C5 N1 C1 -1.3(4)
O1 C1 N1 C5 178.2(2)
C2 C1 N1 C5 -2.5(4)
O2 C34 N4 C38 179.6(2)
C35 C34 N4 C38 -0.3(4)
O3 C38 N4 C34 -178.6(2)
C37 C38 N4 C34 0.1(4)
N1 C1 O1 C8 -1.0(3)
C2 C1 O1 C8 179.7(2)
C9 C8 O1 C1 128.3(2)
C13 C8 O1 C1 -56.1(3)
N4 C34 O2 C31 12.1(3)
C35 C34 O2 C31 -168.0(2)
C32 C31 O2 C34 -57.1(3)
C30 C31 O2 C34 125.4(2)
N4 C38 O3 C41 -3.3(3)
C37 C38 O3 C41 177.9(2)
C42 C41 O3 C38 -57.6(3)
C46 C41 O3 C38 127.6(2)
N1 C5 O4 C64 8.3(3)
C4 C5 O4 C64 -170.9(2)
C63 C64 O4 C5 119.5(2)
C65 C64 O4 C5 -64.4(3)
C67 C68 O5 C69 172.4(3)
C70 C69 O5 C68 167.1(3)
